data_4108622
loop_
_publ_author_name
'Jennifer Scott'
'Hongjun Fan'
'Benjamin F. Wicker'
'Alison R. Fout'
'Mu-Hyun Baik'
'Daniel J. Mindiola'

_publ_section_title
;
 Lewis Acid Stabilized Methylidene and Oxoscandium Complexes
;
_journal_name_full 'Journal of the American Chemical Society'
_journal_page_first 14438
_journal_page_last 14439
_journal_paper_doi 10.1021/ja806635x
_journal_volume 130
_journal_year 2008
_chemical_formula_moiety 'C50 H76 N3 P2 Sc'
_chemical_formula_sum 'C50 H76 N3 P2 Sc'
_chemical_formula_weight 826.04
_chemical_name_systematic
; 
 ? 
;
_space_group_IT_number 14
_symmetry_cell_setting monoclinic
_symmetry_space_group_name_Hall '-P 2yn'
_symmetry_space_group_name_H-M 'P 1 21/n 1'
_atom_sites_solution_hydrogens geom
_atom_sites_solution_primary direct
_atom_sites_solution_secondary difmap
_audit_creation_method SHELXL-97
_cell_angle_alpha 90.00
_cell_angle_beta 95.725(4)
_cell_angle_gamma 90.00
_cell_formula_units_Z 4
_cell_length_a 18.848(3)
_cell_length_b 11.3543(18)
_cell_length_c 22.607(3)
_cell_measurement_reflns_used 4933
_cell_measurement_temperature 150(2)
_cell_measurement_theta_max 25.9
_cell_measurement_theta_min 2.7
_cell_volume 4813.9(13)
_computing_cell_refinement 'APEX II v.2.2 (Bruker, 2007)'
_computing_data_collection 'APEX II v.2.2 (Bruker, 2007)'
_computing_data_reduction 'APEX II v.2.2 (Bruker, 2007)'
_computing_molecular_graphics 'SHELXTL (Bruker, 2003)'
_computing_publication_material 'SHELXTL (Bruker, 2003)'
_computing_structure_refinement 'SHELXL-97 (Sheldrick, 1997)'
_computing_structure_solution 'SHELXD  (Sheldrick, 2007)'
_diffrn_ambient_temperature 150(2)
_diffrn_detector 'CCD area detector'
_diffrn_detector_area_resol_mean 83.33
_diffrn_detector_type 'Bruker SMART APEXII'
_diffrn_measured_fraction_theta_full 0.990
_diffrn_measured_fraction_theta_max 0.990
_diffrn_measurement_details '0.30 degree frames measured for 120 seconds each'
_diffrn_measurement_device 'APEX II Kappa Duo'
_diffrn_measurement_device_type Kappa
_diffrn_measurement_method 'omega and phi scans'
_diffrn_radiation_monochromator graphite
_diffrn_radiation_source 'fine-focus sealed tube'
_diffrn_radiation_type MoK\a
_diffrn_radiation_wavelength 0.71073
_diffrn_reflns_av_R_equivalents 0.0756
_diffrn_reflns_av_sigmaI/netI 0.0933
_diffrn_reflns_limit_h_max 23
_diffrn_reflns_limit_h_min -23
_diffrn_reflns_limit_k_max 14
_diffrn_reflns_limit_k_min -9
_diffrn_reflns_limit_l_max 12
_diffrn_reflns_limit_l_min -28
_diffrn_reflns_number 31993
_diffrn_reflns_theta_full 26.39
_diffrn_reflns_theta_max 26.39
_diffrn_reflns_theta_min 1.34
_exptl_absorpt_coefficient_mu 0.254
_exptl_absorpt_correction_T_max 0.9276
_exptl_absorpt_correction_T_min 0.7850
_exptl_absorpt_correction_type multi-scan
_exptl_absorpt_process_details 'SADABS, R. Blessing; 1995'
_exptl_crystal_colour red
_exptl_crystal_density_diffrn 1.140
_exptl_crystal_description plates
_exptl_crystal_F_000 1792
_exptl_crystal_size_max 0.08
_exptl_crystal_size_mid 0.06
_exptl_crystal_size_min 0.04
_refine_diff_density_max 0.520
_refine_diff_density_min -0.514
_refine_diff_density_rms 0.070
_refine_ls_extinction_method none
_refine_ls_goodness_of_fit_ref 1.012
_refine_ls_hydrogen_treatment riding
_refine_ls_matrix_type full
_refine_ls_number_parameters 523
_refine_ls_number_reflns 9769
_refine_ls_number_restraints 4
_refine_ls_restrained_S_all 1.049
_refine_ls_R_factor_all 0.1245
_refine_ls_R_factor_gt 0.0589
_refine_ls_shift/su_max 0.001
_refine_ls_shift/su_mean 0.000
_refine_ls_structure_factor_coef Fsqd
_refine_ls_weighting_details 'calc w=1/[\s^2^(Fo^2^)+(0.0628P)^2^+3.5001P] where P=(Fo^2^+2Fc^2^)/3'
_refine_ls_weighting_scheme calc
_refine_ls_wR_factor_gt 0.1293
_refine_ls_wR_factor_ref 0.1576
_reflns_number_gt 5651
_reflns_number_total 9769
_reflns_threshold_expression >2sigma(I)
_cod_data_source_file ja806635x_si_004.cif
_cod_data_source_block 07141
_cod_database_code 4108622

loop_
_symmetry_equiv_pos_as_xyz
'x, y, z'
'-x+1/2, y+1/2, -z+1/2'
'-x, -y, -z'
'x-1/2, -y-1/2, z-1/2'

loop_
_atom_site_label
_atom_site_type_symbol
_atom_site_fract_x
_atom_site_fract_y
_atom_site_fract_z
_atom_site_U_iso_or_equiv
_atom_site_adp_type
_atom_site_occupancy
_atom_site_symmetry_multiplicity
_atom_site_calc_flag
_atom_site_refinement_flags
Sc1 Sc 0.50169(3) 0.59602(6) 0.24974(3) 0.02388(16) Uani 1 1 d .
P1 P 0.40335(5) 0.62948(9) 0.33045(4) 0.0306(2) Uani 1 1 d .
P2 P 0.57768(5) 0.70595(8) 0.16773(4) 0.0259(2) Uani 1 1 d .
N1 N 0.46558(15) 0.7758(3) 0.24304(12) 0.0272(7) Uani 1 1 d .
N2 N 0.57137(15) 0.4961(3) 0.30620(12) 0.0295(7) Uani 1 1 d .
H2A H 0.5733 0.4262 0.2896 0.035 Uiso 1 1 calc R
N3 N 0.43418(15) 0.5325(3) 0.18097(11) 0.0278(7) Uani 1 1 d .
H3A H 0.4031 0.5906 0.1770 0.033 Uiso 1 1 calc R
C1 C 0.3089(2) 0.6230(4) 0.29763(17) 0.0390(10) Uani 1 1 d .
H1A H 0.3059 0.6753 0.2619 0.047 Uiso 1 1 calc R
C2 C 0.2867(2) 0.5004(4) 0.2745(2) 0.0536(12) Uani 1 1 d .
H2B H 0.2404 0.5052 0.2508 0.080 Uiso 1 1 calc R
H2C H 0.2832 0.4472 0.3083 0.080 Uiso 1 1 calc R
H2D H 0.3225 0.4702 0.2498 0.080 Uiso 1 1 calc R
C3 C 0.2552(2) 0.6731(5) 0.3379(2) 0.0589(13) Uani 1 1 d .
H3B H 0.2075 0.6745 0.3161 0.088 Uiso 1 1 calc R
H3C H 0.2692 0.7533 0.3500 0.088 Uiso 1 1 calc R
H3D H 0.2545 0.6233 0.3732 0.088 Uiso 1 1 calc R
C4 C 0.4065(2) 0.5712(3) 0.40721(16) 0.0387(10) Uani 1 1 d .
H4A H 0.3653 0.6048 0.4263 0.046 Uiso 1 1 calc R
C5 C 0.4754(2) 0.6077(4) 0.44426(16) 0.0461(11) Uani 1 1 d .
H5A H 0.4728 0.5849 0.4858 0.069 Uiso 1 1 calc R
H5B H 0.4814 0.6932 0.4418 0.069 Uiso 1 1 calc R
H5C H 0.5160 0.5682 0.4289 0.069 Uiso 1 1 calc R
C6 C 0.3993(3) 0.4372(4) 0.40623(18) 0.0532(12) Uani 1 1 d .
H6A H 0.4057 0.4069 0.4470 0.080 Uiso 1 1 calc R
H6B H 0.4357 0.4033 0.3833 0.080 Uiso 1 1 calc R
H6C H 0.3518 0.4155 0.3878 0.080 Uiso 1 1 calc R
C7 C 0.41689(18) 0.7868(3) 0.33917(15) 0.0288(8) Uani 1 1 d .
C8 C 0.40185(19) 0.8531(3) 0.38887(15) 0.0336(9) Uani 1 1 d .
H8A H 0.3827 0.8137 0.4208 0.040 Uiso 1 1 calc R
C9 C 0.4136(2) 0.9727(3) 0.39343(15) 0.0339(9) Uani 1 1 d .
C10 C 0.4024(2) 1.0412(4) 0.44943(16) 0.0435(10) Uani 1 1 d .
H10A H 0.3945 1.1245 0.4395 0.065 Uiso 1 1 calc R
H10B H 0.4447 1.0334 0.4781 0.065 Uiso 1 1 calc R
H10C H 0.3607 1.0100 0.4669 0.065 Uiso 1 1 calc R
C11 C 0.4385(2) 1.0287(3) 0.34463(15) 0.0344(9) Uani 1 1 d .
H11A H 0.4441 1.1119 0.3453 0.041 Uiso 1 1 calc R
C12 C 0.45508(19) 0.9669(3) 0.29582(14) 0.0323(9) Uani 1 1 d .
H12A H 0.4737 1.0082 0.2643 0.039 Uiso 1 1 calc R
C13 C 0.44545(18) 0.8448(3) 0.29090(15) 0.0269(8) Uani 1 1 d .
C14 C 0.45446(18) 0.8257(3) 0.18538(14) 0.0262(8) Uani 1 1 d .
C15 C 0.39528(18) 0.8958(3) 0.16600(14) 0.0310(8) Uani 1 1 d .
H15A H 0.3630 0.9170 0.1939 0.037 Uiso 1 1 calc R
C16 C 0.38197(19) 0.9348(3) 0.10876(15) 0.0324(9) Uani 1 1 d .
H16A H 0.3417 0.9835 0.0983 0.039 Uiso 1 1 calc R
C17 C 0.42665(18) 0.9042(3) 0.06535(15) 0.0300(8) Uani 1 1 d .
C18 C 0.4098(2) 0.9442(4) 0.00165(16) 0.0405(10) Uani 1 1 d .
H18A H 0.4456 0.9130 -0.0227 0.061 Uiso 1 1 calc R
H18B H 0.4102 1.0305 0.0001 0.061 Uiso 1 1 calc R
H18C H 0.3625 0.9152 -0.0137 0.061 Uiso 1 1 calc R
C19 C 0.48582(19) 0.8353(3) 0.08333(15) 0.0297(8) Uani 1 1 d .
H19A H 0.5172 0.8141 0.0547 0.036 Uiso 1 1 calc R
C20 C 0.50119(17) 0.7959(3) 0.14197(14) 0.0253(8) Uani 1 1 d .
C21 C 0.64957(19) 0.8177(3) 0.18428(15) 0.0292(8) Uani 1 1 d .
H21A H 0.6909 0.7769 0.2068 0.035 Uiso 1 1 calc R
C22 C 0.6768(2) 0.8744(4) 0.12919(17) 0.0425(10) Uani 1 1 d .
H22A H 0.7134 0.9330 0.1417 0.064 Uiso 1 1 calc R
H22B H 0.6371 0.9129 0.1054 0.064 Uiso 1 1 calc R
H22C H 0.6973 0.8135 0.1053 0.064 Uiso 1 1 calc R
C23 C 0.6248(2) 0.9151(3) 0.22433(16) 0.0356(9) Uani 1 1 d .
H23A H 0.6659 0.9624 0.2401 0.053 Uiso 1 1 calc R
H23B H 0.6024 0.8797 0.2574 0.053 Uiso 1 1 calc R
H23C H 0.5902 0.9656 0.2012 0.053 Uiso 1 1 calc R
C24 C 0.60592(19) 0.6253(3) 0.10270(15) 0.0307(8) Uani 1 1 d .
H24A H 0.6204 0.6843 0.0733 0.037 Uiso 1 1 calc R
C25 C 0.6713(2) 0.5509(4) 0.12401(18) 0.0440(10) Uani 1 1 d .
H25A H 0.6886 0.5104 0.0900 0.066 Uiso 1 1 calc R
H25B H 0.6581 0.4926 0.1530 0.066 Uiso 1 1 calc R
H25C H 0.7089 0.6022 0.1427 0.066 Uiso 1 1 calc R
C26 C 0.5476(2) 0.5477(4) 0.07170(16) 0.0370(9) Uani 1 1 d .
H26A H 0.5643 0.5134 0.0358 0.055 Uiso 1 1 calc R
H26B H 0.5049 0.5953 0.0607 0.055 Uiso 1 1 calc R
H26C H 0.5360 0.4844 0.0986 0.055 Uiso 1 1 calc R
C27 C 0.61692(18) 0.4912(3) 0.35945(14) 0.0268(8) Uani 1 1 d .
C28 C 0.65208(18) 0.5944(3) 0.38193(15) 0.0307(8) Uani 1 1 d .
C29 C 0.6515(2) 0.7095(3) 0.34822(16) 0.0356(9) Uani 1 1 d .
H29A H 0.6199 0.6994 0.3103 0.043 Uiso 1 1 calc R
C30 C 0.7272(2) 0.7383(4) 0.33212(19) 0.0500(11) Uani 1 1 d .
H30A H 0.7432 0.6760 0.3066 0.075 Uiso 1 1 calc R
H30B H 0.7599 0.7434 0.3686 0.075 Uiso 1 1 calc R
H30C H 0.7265 0.8137 0.3110 0.075 Uiso 1 1 calc R
C31 C 0.6220(2) 0.8122(4) 0.38265(18) 0.0485(11) Uani 1 1 d .
H31A H 0.5727 0.7951 0.3900 0.073 Uiso 1 1 calc R
H31B H 0.6233 0.8846 0.3592 0.073 Uiso 1 1 calc R
H31C H 0.6512 0.8223 0.4207 0.073 Uiso 1 1 calc R
C32 C 0.6934(2) 0.5908(4) 0.43703(15) 0.0352(9) Uani 1 1 d .
H32A H 0.7166 0.6606 0.4518 0.042 Uiso 1 1 calc R
C33 C 0.70120(19) 0.4894(3) 0.47034(16) 0.0344(9) Uani 1 1 d .
H33A H 0.7284 0.4895 0.5080 0.041 Uiso 1 1 calc R
C34 C 0.66909(18) 0.3883(3) 0.44822(14) 0.0301(8) Uani 1 1 d .
H34A H 0.6753 0.3178 0.4708 0.036 Uiso 1 1 calc R
C35 C 0.62748(17) 0.3852(3) 0.39353(14) 0.0268(8) Uani 1 1 d .
C36 C 0.5960(2) 0.2696(3) 0.36999(16) 0.0334(9) Uani 1 1 d .
H36A H 0.5459 0.2855 0.3528 0.040 Uiso 1 1 calc R
C37 C 0.5931(3) 0.1729(4) 0.4176(2) 0.0541(12) Uani 1 1 d .
H37A H 0.5649 0.2008 0.4490 0.081 Uiso 1 1 calc R
H37B H 0.6416 0.1544 0.4348 0.081 Uiso 1 1 calc R
H37C H 0.5710 0.1019 0.3993 0.081 Uiso 1 1 calc R
C38 C 0.6372(2) 0.2217(4) 0.31941(18) 0.0455(11) Uani 1 1 d .
H38A H 0.6432 0.2846 0.2907 0.068 Uiso 1 1 calc R
H38B H 0.6104 0.1565 0.2994 0.068 Uiso 1 1 calc R
H38C H 0.6841 0.1935 0.3360 0.068 Uiso 1 1 calc R
C39 C 0.40452(18) 0.4570(3) 0.13567(15) 0.0274(8) Uani 1 1 d .
C40 C 0.43021(19) 0.3403(3) 0.13332(15) 0.0294(8) Uani 1 1 d .
C41 C 0.4889(2) 0.2993(3) 0.17883(15) 0.0331(9) Uani 1 1 d .
H41A H 0.5196 0.3692 0.1904 0.040 Uiso 1 1 calc R
C42 C 0.4559(2) 0.2578(4) 0.23481(16) 0.0436(10) Uani 1 1 d .
H42A H 0.4287 0.3225 0.2503 0.065 Uiso 1 1 calc R
H42B H 0.4939 0.2336 0.2651 0.065 Uiso 1 1 calc R
H42C H 0.4240 0.1910 0.2247 0.065 Uiso 1 1 calc R
C43 C 0.5372(2) 0.2044(4) 0.1566(2) 0.0545(12) Uani 1 1 d .
H43A H 0.5558 0.2314 0.1200 0.082 Uiso 1 1 calc R
H43B H 0.5097 0.1319 0.1486 0.082 Uiso 1 1 calc R
H43C H 0.5770 0.1892 0.1870 0.082 Uiso 1 1 calc R
C44 C 0.3995(2) 0.2629(3) 0.09020(15) 0.0345(9) Uani 1 1 d .
H44A H 0.4170 0.1845 0.0891 0.041 Uiso 1 1 calc R
C45 C 0.3443(2) 0.2974(4) 0.04899(15) 0.0359(9) Uani 1 1 d .
H45A H 0.3227 0.2429 0.0209 0.043 Uiso 1 1 calc R
C46 C 0.32109(19) 0.4133(4) 0.04957(15) 0.0345(9) Uani 1 1 d .
H46A H 0.2836 0.4375 0.0210 0.041 Uiso 1 1 calc R
C47 C 0.35084(19) 0.4951(3) 0.09060(15) 0.0296(8) Uani 1 1 d .
C48 C 0.3263(2) 0.6236(3) 0.08672(15) 0.0374(9) Uani 1 1 d .
H48A H 0.3685 0.6726 0.1012 0.045 Uiso 1 1 calc R
C49 C 0.2690(2) 0.6468(4) 0.12916(19) 0.0510(11) Uani 1 1 d .
H49A H 0.2885 0.6292 0.1700 0.077 Uiso 1 1 calc R
H49B H 0.2276 0.5963 0.1182 0.077 Uiso 1 1 calc R
H49C H 0.2544 0.7296 0.1263 0.077 Uiso 1 1 calc R
C50 C 0.3020(2) 0.6659(4) 0.02478(18) 0.0493(11) Uani 1 1 d .
H50A H 0.3391 0.6494 -0.0015 0.074 Uiso 1 1 calc R
H50B H 0.2931 0.7509 0.0256 0.074 Uiso 1 1 calc R
H50C H 0.2580 0.6249 0.0100 0.074 Uiso 1 1 calc R

loop_
_atom_site_aniso_label
_atom_site_aniso_U_11
_atom_site_aniso_U_22
_atom_site_aniso_U_33
_atom_site_aniso_U_23
_atom_site_aniso_U_13
_atom_site_aniso_U_12
Sc1 0.0212(3) 0.0293(4) 0.0217(3) 0.0026(3) 0.0048(2) 0.0004(3)
P1 0.0292(5) 0.0369(6) 0.0277(5) 0.0060(4) 0.0124(4) 0.0004(4)
P2 0.0223(5) 0.0325(5) 0.0238(4) 0.0023(4) 0.0073(4) 0.0005(4)
N1 0.0254(15) 0.0350(17) 0.0227(14) 0.0058(13) 0.0107(12) 0.0038(14)
N2 0.0294(17) 0.0328(17) 0.0259(15) -0.0024(13) 0.0014(13) 0.0034(14)
N3 0.0247(15) 0.0314(17) 0.0270(15) 0.0017(13) 0.0017(12) 0.0025(13)
C1 0.029(2) 0.053(3) 0.037(2) 0.0056(19) 0.0124(17) -0.0004(19)
C2 0.040(3) 0.062(3) 0.061(3) 0.002(2) 0.012(2) -0.012(2)
C3 0.027(2) 0.093(4) 0.058(3) -0.005(3) 0.014(2) 0.006(2)
C4 0.048(2) 0.040(2) 0.032(2) 0.0063(18) 0.0210(18) 0.003(2)
C5 0.048(3) 0.059(3) 0.032(2) 0.013(2) 0.0079(19) 0.015(2)
C6 0.075(3) 0.047(3) 0.041(2) 0.016(2) 0.020(2) 0.002(2)
C7 0.0250(18) 0.034(2) 0.0279(18) 0.0022(16) 0.0072(15) 0.0048(17)
C8 0.031(2) 0.044(2) 0.0278(19) 0.0051(17) 0.0105(16) 0.0077(18)
C9 0.031(2) 0.043(2) 0.0288(19) -0.0015(17) 0.0074(16) 0.0097(18)
C10 0.048(3) 0.051(3) 0.033(2) -0.0032(19) 0.0104(19) 0.013(2)
C11 0.038(2) 0.033(2) 0.032(2) 0.0016(17) 0.0049(17) 0.0063(18)
C12 0.035(2) 0.034(2) 0.0296(19) 0.0051(17) 0.0108(16) 0.0034(18)
C13 0.0220(18) 0.035(2) 0.0244(17) 0.0037(16) 0.0058(14) 0.0063(16)
C14 0.0236(18) 0.030(2) 0.0255(18) 0.0051(15) 0.0073(14) -0.0006(15)
C15 0.0266(19) 0.037(2) 0.0309(19) 0.0041(17) 0.0088(15) 0.0049(17)
C16 0.0257(19) 0.035(2) 0.036(2) 0.0083(17) 0.0026(16) 0.0065(17)
C17 0.0276(19) 0.035(2) 0.0274(18) 0.0073(17) 0.0043(15) -0.0002(17)
C18 0.034(2) 0.055(3) 0.033(2) 0.0167(19) 0.0049(17) 0.000(2)
C19 0.0278(19) 0.038(2) 0.0244(18) 0.0061(16) 0.0082(15) -0.0026(17)
C20 0.0213(17) 0.0298(19) 0.0258(17) 0.0038(15) 0.0078(14) 0.0008(15)
C21 0.0259(19) 0.037(2) 0.0260(18) 0.0037(16) 0.0062(15) 0.0002(16)
C22 0.037(2) 0.053(3) 0.039(2) 0.007(2) 0.0121(18) -0.012(2)
C23 0.037(2) 0.034(2) 0.036(2) -0.0017(18) 0.0042(17) -0.0016(18)
C24 0.0288(19) 0.039(2) 0.0255(18) -0.0001(16) 0.0087(15) -0.0013(17)
C25 0.035(2) 0.048(3) 0.050(2) -0.011(2) 0.0069(19) 0.007(2)
C26 0.029(2) 0.050(2) 0.034(2) -0.0102(18) 0.0101(17) -0.0067(19)
C27 0.0215(18) 0.038(2) 0.0217(17) -0.0016(16) 0.0048(14) 0.0068(16)
C28 0.0267(19) 0.037(2) 0.0289(18) 0.0005(17) 0.0050(15) 0.0019(18)
C29 0.038(2) 0.037(2) 0.0302(19) 0.0013(18) -0.0005(17) -0.0038(19)
C30 0.041(2) 0.061(3) 0.048(3) 0.012(2) 0.004(2) -0.006(2)
C31 0.059(3) 0.043(3) 0.042(2) -0.003(2) 0.002(2) 0.001(2)
C32 0.035(2) 0.043(2) 0.0277(18) -0.0059(18) 0.0029(16) -0.0059(19)
C33 0.028(2) 0.049(2) 0.0256(18) -0.0006(18) 0.0037(15) -0.0001(19)
C34 0.0253(18) 0.041(2) 0.0246(17) 0.0075(17) 0.0062(15) 0.0045(17)
C35 0.0198(17) 0.036(2) 0.0253(17) 0.0000(16) 0.0060(14) 0.0045(16)
C36 0.029(2) 0.035(2) 0.036(2) 0.0024(17) 0.0012(16) 0.0014(17)
C37 0.060(3) 0.040(3) 0.059(3) 0.015(2) -0.008(2) -0.009(2)
C38 0.041(2) 0.047(3) 0.047(2) -0.011(2) -0.004(2) 0.010(2)
C39 0.0240(18) 0.034(2) 0.0248(17) 0.0045(16) 0.0072(14) -0.0067(16)
C40 0.031(2) 0.031(2) 0.0265(18) 0.0040(16) 0.0054(15) -0.0037(17)
C41 0.035(2) 0.030(2) 0.033(2) -0.0033(17) 0.0002(16) 0.0008(18)
C42 0.045(2) 0.046(3) 0.038(2) 0.0125(19) -0.0049(19) -0.005(2)
C43 0.055(3) 0.051(3) 0.056(3) -0.006(2) -0.005(2) 0.016(2)
C44 0.039(2) 0.033(2) 0.032(2) 0.0034(17) 0.0078(17) -0.0035(18)
C45 0.040(2) 0.043(2) 0.0250(18) -0.0010(18) 0.0022(16) -0.013(2)
C46 0.030(2) 0.047(2) 0.0258(18) 0.0070(18) -0.0014(15) -0.0049(19)
C47 0.0266(19) 0.039(2) 0.0242(17) 0.0050(16) 0.0065(15) -0.0024(17)
C48 0.029(2) 0.045(2) 0.036(2) 0.0032(18) -0.0038(17) -0.0015(18)
C49 0.041(2) 0.061(3) 0.050(3) -0.002(2) 0.001(2) 0.012(2)
C50 0.048(3) 0.051(3) 0.046(2) 0.013(2) -0.009(2) 0.002(2)

loop_
_atom_type_symbol
_atom_type_description
_atom_type_scat_dispersion_real
_atom_type_scat_dispersion_imag
_atom_type_scat_source
C C 0.0033 0.0016 'International Tables Vol C Tables 4.2.6.8 and 6.1.1.4'
H H 0.0000 0.0000 'International Tables Vol C Tables 4.2.6.8 and 6.1.1.4'
N N 0.0061 0.0033 'International Tables Vol C Tables 4.2.6.8 and 6.1.1.4'
P P 0.1023 0.0942 'International Tables Vol C Tables 4.2.6.8 and 6.1.1.4'
Sc Sc 0.2519 0.3716 'International Tables Vol C Tables 4.2.6.8 and 6.1.1.4'

loop_
_geom_angle_atom_site_label_1
_geom_angle_atom_site_label_2
_geom_angle_atom_site_label_3
_geom_angle
N3 Sc1 N2 125.72(12)
N3 Sc1 N1 96.47(11)
N2 Sc1 N1 137.57(11)
N3 Sc1 P2 88.51(8)
N2 Sc1 P2 108.80(8)
N1 Sc1 P2 72.82(7)
N3 Sc1 P1 98.26(8)
N2 Sc1 P1 95.42(8)
N1 Sc1 P1 71.74(7)
P2 Sc1 P1 144.44(4)
C7 P1 C4 105.01(17)
C7 P1 C1 101.60(18)
C4 P1 C1 107.41(18)
C7 P1 Sc1 96.39(11)
C4 P1 Sc1 127.63(13)
C1 P1 Sc1 114.27(12)
C20 P2 C24 107.76(16)
C20 P2 C21 102.69(16)
C24 P2 C21 103.56(16)
C20 P2 Sc1 91.21(11)
C24 P2 Sc1 121.31(12)
C21 P2 Sc1 126.11(11)
C14 N1 C13 117.0(3)
C14 N1 Sc1 117.4(2)
C13 N1 Sc1 125.3(2)
C27 N2 Sc1 147.3(2)
C27 N2 H2A 106.3
Sc1 N2 H2A 106.3
C39 N3 Sc1 160.4(2)
C39 N3 H3A 99.8
Sc1 N3 H3A 99.8
C2 C1 C3 111.4(3)
C2 C1 P1 112.9(3)
C3 C1 P1 114.2(3)
C2 C1 H1A 105.8
C3 C1 H1A 105.8
P1 C1 H1A 105.8
C1 C2 H2B 109.5
C1 C2 H2C 109.5
H2B C2 H2C 109.5
C1 C2 H2D 109.5
H2B C2 H2D 109.5
H2C C2 H2D 109.5
C1 C3 H3B 109.5
C1 C3 H3C 109.5
H3B C3 H3C 109.5
C1 C3 H3D 109.5
H3B C3 H3D 109.5
H3C C3 H3D 109.5
C6 C4 C5 110.3(4)
C6 C4 P1 110.3(3)
C5 C4 P1 111.3(3)
C6 C4 H4A 108.3
C5 C4 H4A 108.3
P1 C4 H4A 108.3
C4 C5 H5A 109.5
C4 C5 H5B 109.5
H5A C5 H5B 109.5
C4 C5 H5C 109.5
H5A C5 H5C 109.5
H5B C5 H5C 109.5
C4 C6 H6A 109.5
C4 C6 H6B 109.5
H6A C6 H6B 109.5
C4 C6 H6C 109.5
H6A C6 H6C 109.5
H6B C6 H6C 109.5
C8 C7 C13 119.1(3)
C8 C7 P1 125.3(3)
C13 C7 P1 115.6(3)
C9 C8 C7 123.0(3)
C9 C8 H8A 118.5
C7 C8 H8A 118.5
C8 C9 C11 117.0(3)
C8 C9 C10 122.2(3)
C11 C9 C10 120.8(4)
C9 C10 H10A 109.5
C9 C10 H10B 109.5
H10A C10 H10B 109.5
C9 C10 H10C 109.5
H10A C10 H10C 109.5
H10B C10 H10C 109.5
C12 C11 C9 121.7(4)
C12 C11 H11A 119.2
C9 C11 H11A 119.2
C11 C12 C13 122.2(3)
C11 C12 H12A 118.9
C13 C12 H12A 118.9
C12 C13 N1 124.4(3)
C12 C13 C7 116.9(3)
N1 C13 C7 118.6(3)
C15 C14 N1 123.6(3)
C15 C14 C20 116.5(3)
N1 C14 C20 119.6(3)
C16 C15 C14 123.0(3)
C16 C15 H15A 118.5
C14 C15 H15A 118.5
C15 C16 C17 121.1(3)
C15 C16 H16A 119.4
C17 C16 H16A 119.4
C19 C17 C16 117.1(3)
C19 C17 C18 122.3(3)
C16 C17 C18 120.6(3)
C17 C18 H18A 109.5
C17 C18 H18B 109.5
H18A C18 H18B 109.5
C17 C18 H18C 109.5
H18A C18 H18C 109.5
H18B C18 H18C 109.5
C17 C19 C20 122.7(3)
C17 C19 H19A 118.6
C20 C19 H19A 118.6
C19 C20 C14 119.5(3)
C19 C20 P2 124.5(3)
C14 C20 P2 116.1(2)
C23 C21 C22 108.8(3)
C23 C21 P2 110.6(2)
C22 C21 P2 114.7(3)
C23 C21 H21A 107.5
C22 C21 H21A 107.5
P2 C21 H21A 107.5
C21 C22 H22A 109.5
C21 C22 H22B 109.5
H22A C22 H22B 109.5
C21 C22 H22C 109.5
H22A C22 H22C 109.5
H22B C22 H22C 109.5
C21 C23 H23A 109.5
C21 C23 H23B 109.5
H23A C23 H23B 109.5
C21 C23 H23C 109.5
H23A C23 H23C 109.5
H23B C23 H23C 109.5
C26 C24 C25 110.3(3)
C26 C24 P2 113.5(2)
C25 C24 P2 108.0(2)
C26 C24 H24A 108.3
C25 C24 H24A 108.3
P2 C24 H24A 108.3
C24 C25 H25A 109.5
C24 C25 H25B 109.5
H25A C25 H25B 109.5
C24 C25 H25C 109.5
H25A C25 H25C 109.5
H25B C25 H25C 109.5
C24 C26 H26A 109.5
C24 C26 H26B 109.5
H26A C26 H26B 109.5
C24 C26 H26C 109.5
H26A C26 H26C 109.5
H26B C26 H26C 109.5
N2 C27 C28 119.8(3)
N2 C27 C35 122.2(3)
C28 C27 C35 117.9(3)
C32 C28 C27 119.5(3)
C32 C28 C29 116.7(3)
C27 C28 C29 123.7(3)
C28 C29 C31 112.7(3)
C28 C29 C30 110.0(3)
C31 C29 C30 110.4(3)
C28 C29 H29A 107.9
C31 C29 H29A 107.9
C30 C29 H29A 107.9
C29 C30 H30A 109.5
C29 C30 H30B 109.5
H30A C30 H30B 109.5
C29 C30 H30C 109.5
H30A C30 H30C 109.5
H30B C30 H30C 109.5
C29 C31 H31A 109.5
C29 C31 H31B 109.5
H31A C31 H31B 109.5
C29 C31 H31C 109.5
H31A C31 H31C 109.5
H31B C31 H31C 109.5
C33 C32 C28 122.0(4)
C33 C32 H32A 119.0
C28 C32 H32A 119.0
C34 C33 C32 118.9(3)
C34 C33 H33A 120.6
C32 C33 H33A 120.6
C33 C34 C35 122.2(3)
C33 C34 H34A 118.9
C35 C34 H34A 118.9
C34 C35 C27 119.4(3)
C34 C35 C36 119.9(3)
C27 C35 C36 120.7(3)
C35 C36 C37 114.3(3)
C35 C36 C38 110.9(3)
C37 C36 C38 108.7(3)
C35 C36 H36A 107.6
C37 C36 H36A 107.6
C38 C36 H36A 107.6
C36 C37 H37A 109.5
C36 C37 H37B 109.5
H37A C37 H37B 109.5
C36 C37 H37C 109.5
H37A C37 H37C 109.5
H37B C37 H37C 109.5
C36 C38 H38A 109.5
C36 C38 H38B 109.5
H38A C38 H38B 109.5
C36 C38 H38C 109.5
H38A C38 H38C 109.5
H38B C38 H38C 109.5
N3 C39 C40 119.1(3)
N3 C39 C47 122.4(3)
C40 C39 C47 118.5(3)
C44 C40 C39 119.8(3)
C44 C40 C41 120.5(3)
C39 C40 C41 119.6(3)
C40 C41 C43 114.5(3)
C40 C41 C42 109.0(3)
C43 C41 C42 111.0(3)
C40 C41 H41A 107.4
C43 C41 H41A 107.4
C42 C41 H41A 107.4
C41 C42 H42A 109.5
C41 C42 H42B 109.5
H42A C42 H42B 109.5
C41 C42 H42C 109.5
H42A C42 H42C 109.5
H42B C42 H42C 109.5
C41 C43 H43A 109.5
C41 C43 H43B 109.5
H43A C43 H43B 109.5
C41 C43 H43C 109.5
H43A C43 H43C 109.5
H43B C43 H43C 109.5
C45 C44 C40 121.6(4)
C45 C44 H44A 119.2
C40 C44 H44A 119.2
C44 C45 C46 118.7(3)
C44 C45 H45A 120.7
C46 C45 H45A 120.7
C45 C46 C47 122.3(3)
C45 C46 H46A 118.9
C47 C46 H46A 118.9
C46 C47 C39 118.8(3)
C46 C47 C48 120.0(3)
C39 C47 C48 121.2(3)
C50 C48 C47 114.8(3)
C50 C48 C49 111.0(3)
C47 C48 C49 110.8(3)
C50 C48 H48A 106.6
C47 C48 H48A 106.6
C49 C48 H48A 106.6
C48 C49 H49A 109.5
C48 C49 H49B 109.5
H49A C49 H49B 109.5
C48 C49 H49C 109.5
H49A C49 H49C 109.5
H49B C49 H49C 109.5
C48 C50 H50A 109.5
C48 C50 H50B 109.5
H50A C50 H50B 109.5
C48 C50 H50C 109.5
H50A C50 H50C 109.5
H50B C50 H50C 109.5

loop_
_geom_bond_atom_site_label_1
_geom_bond_atom_site_label_2
_geom_bond_distance
Sc1 N3 2.040(3)
Sc1 N2 2.075(3)
Sc1 N1 2.152(3)
Sc1 P2 2.7525(11)
Sc1 P1 2.7539(11)
P1 C7 1.812(4)
P1 C4 1.853(4)
P1 C1 1.861(4)
P2 C20 1.815(3)
P2 C24 1.855(3)
P2 C21 1.866(4)
N1 C14 1.418(4)
N1 C13 1.418(4)
N2 C27 1.408(4)
N2 H2A 0.8800
N3 C39 1.408(4)
N3 H3A 0.8800
C1 C2 1.531(6)
C1 C3 1.535(5)
C1 H1A 1.0000
C2 H2B 0.9800
C2 H2C 0.9800
C2 H2D 0.9800
C3 H3B 0.9800
C3 H3C 0.9800
C3 H3D 0.9800
C4 C6 1.528(6)
C4 C5 1.530(6)
C4 H4A 1.0000
C5 H5A 0.9800
C5 H5B 0.9800
C5 H5C 0.9800
C6 H6A 0.9800
C6 H6B 0.9800
C6 H6C 0.9800
C7 C8 1.404(5)
C7 C13 1.425(5)
C8 C9 1.379(5)
C8 H8A 0.9500
C9 C11 1.395(5)
C9 C10 1.518(5)
C10 H10A 0.9800
C10 H10B 0.9800
C10 H10C 0.9800
C11 C12 1.370(5)
C11 H11A 0.9500
C12 C13 1.401(5)
C12 H12A 0.9500
C14 C15 1.404(5)
C14 C20 1.423(4)
C15 C16 1.367(5)
C15 H15A 0.9500
C16 C17 1.399(5)
C16 H16A 0.9500
C17 C19 1.389(5)
C17 C18 1.513(5)
C18 H18A 0.9800
C18 H18B 0.9800
C18 H18C 0.9800
C19 C20 1.402(4)
C19 H19A 0.9500
C21 C23 1.532(5)
C21 C22 1.535(5)
C21 H21A 1.0000
C22 H22A 0.9800
C22 H22B 0.9800
C22 H22C 0.9800
C23 H23A 0.9800
C23 H23B 0.9800
C23 H23C 0.9800
C24 C26 1.524(5)
C24 C25 1.531(5)
C24 H24A 1.0000
C25 H25A 0.9800
C25 H25B 0.9800
C25 H25C 0.9800
C26 H26A 0.9800
C26 H26B 0.9800
C26 H26C 0.9800
C27 C28 1.416(5)
C27 C35 1.432(5)
C28 C32 1.402(5)
C28 C29 1.512(5)
C29 C31 1.536(5)
C29 C30 1.542(5)
C29 H29A 1.0000
C30 H30A 0.9800
C30 H30B 0.9800
C30 H30C 0.9800
C31 H31A 0.9800
C31 H31B 0.9800
C31 H31C 0.9800
C32 C33 1.376(5)
C32 H32A 0.9500
C33 C34 1.369(5)
C33 H33A 0.9500
C34 C35 1.397(5)
C34 H34A 0.9500
C35 C36 1.515(5)
C36 C37 1.543(5)
C36 C38 1.544(5)
C36 H36A 1.0000
C37 H37A 0.9800
C37 H37B 0.9800
C37 H37C 0.9800
C38 H38A 0.9800
C38 H38B 0.9800
C38 H38C 0.9800
C39 C40 1.414(5)
C39 C47 1.430(5)
C40 C44 1.394(5)
C40 C41 1.508(5)
C41 C43 1.527(5)
C41 C42 1.539(5)
C41 H41A 1.0000
C42 H42A 0.9800
C42 H42B 0.9800
C42 H42C 0.9800
C43 H43A 0.9800
C43 H43B 0.9800
C43 H43C 0.9800
C44 C45 1.383(5)
C44 H44A 0.9500
C45 C46 1.387(5)
C45 H45A 0.9500
C46 C47 1.391(5)
C46 H46A 0.9500
C47 C48 1.530(5)
C48 C50 1.508(5)
C48 C49 1.536(5)
C48 H48A 1.0000
C49 H49A 0.9800
C49 H49B 0.9800
C49 H49C 0.9800
C50 H50A 0.9800
C50 H50B 0.9800
C50 H50C 0.9800

loop_
_geom_torsion_atom_site_label_1
_geom_torsion_atom_site_label_2
_geom_torsion_atom_site_label_3
_geom_torsion_atom_site_label_4
_geom_torsion
N3 Sc1 P1 C7 -119.59(14)
N2 Sc1 P1 C7 113.08(14)
N1 Sc1 P1 C7 -25.46(14)
P2 Sc1 P1 C7 -20.51(14)
N3 Sc1 P1 C4 125.87(18)
N2 Sc1 P1 C4 -1.45(19)
N1 Sc1 P1 C4 -140.00(19)
P2 Sc1 P1 C4 -135.05(17)
N3 Sc1 P1 C1 -13.79(17)
N2 Sc1 P1 C1 -141.11(17)
N1 Sc1 P1 C1 80.35(17)
P2 Sc1 P1 C1 85.30(16)
N3 Sc1 P2 C20 62.57(14)
N2 Sc1 P2 C20 -169.99(14)
N1 Sc1 P2 C20 -34.68(14)
P1 Sc1 P2 C20 -39.60(13)
N3 Sc1 P2 C24 -49.15(16)
N2 Sc1 P2 C24 78.30(16)
N1 Sc1 P2 C24 -146.40(16)
P1 Sc1 P2 C24 -151.32(14)
N3 Sc1 P2 C21 169.27(17)
N2 Sc1 P2 C21 -63.28(17)
N1 Sc1 P2 C21 72.02(17)
P1 Sc1 P2 C21 67.10(16)
N3 Sc1 N1 C14 -43.9(2)
N2 Sc1 N1 C14 141.8(2)
P2 Sc1 N1 C14 42.5(2)
P1 Sc1 N1 C14 -140.5(2)
N3 Sc1 N1 C13 129.6(3)
N2 Sc1 N1 C13 -44.6(3)
P2 Sc1 N1 C13 -143.9(3)
P1 Sc1 N1 C13 33.0(2)
N3 Sc1 N2 C27 -166.9(4)
N1 Sc1 N2 C27 6.1(5)
P2 Sc1 N2 C27 91.0(4)
P1 Sc1 N2 C27 -62.6(4)
N2 Sc1 N3 C39 -21.1(7)
N1 Sc1 N3 C39 163.6(7)
P2 Sc1 N3 C39 91.1(7)
P1 Sc1 N3 C39 -124.0(7)
C7 P1 C1 C2 169.2(3)
C4 P1 C1 C2 -80.8(3)
Sc1 P1 C1 C2 66.7(3)
C7 P1 C1 C3 -62.1(3)
C4 P1 C1 C3 47.8(4)
Sc1 P1 C1 C3 -164.7(3)
C7 P1 C4 C6 -177.3(3)
C1 P1 C4 C6 75.1(3)
Sc1 P1 C4 C6 -66.7(3)
C7 P1 C4 C5 -54.5(3)
C1 P1 C4 C5 -162.1(3)
Sc1 P1 C4 C5 56.1(3)
C4 P1 C7 C8 -24.5(4)
C1 P1 C7 C8 87.3(3)
Sc1 P1 C7 C8 -156.3(3)
C4 P1 C7 C13 155.2(3)
C1 P1 C7 C13 -93.0(3)
Sc1 P1 C7 C13 23.5(3)
C13 C7 C8 C9 -0.1(5)
P1 C7 C8 C9 179.6(3)
C7 C8 C9 C11 2.9(6)
C7 C8 C9 C10 -175.2(3)
C8 C9 C11 C12 -4.1(5)
C10 C9 C11 C12 174.0(4)
C9 C11 C12 C13 2.5(6)
C11 C12 C13 N1 -176.1(3)
C11 C12 C13 C7 0.4(5)
C14 N1 C13 C12 -38.8(5)
Sc1 N1 C13 C12 147.6(3)
C14 N1 C13 C7 144.7(3)
Sc1 N1 C13 C7 -28.9(4)
C8 C7 C13 C12 -1.6(5)
P1 C7 C13 C12 178.7(3)
C8 C7 C13 N1 175.2(3)
P1 C7 C13 N1 -4.6(4)
C13 N1 C14 C15 -37.2(5)
Sc1 N1 C14 C15 136.9(3)
C13 N1 C14 C20 149.1(3)
Sc1 N1 C14 C20 -36.8(4)
N1 C14 C15 C16 -174.1(3)
C20 C14 C15 C16 -0.2(5)
C14 C15 C16 C17 1.5(6)
C15 C16 C17 C19 -1.6(5)
C15 C16 C17 C18 177.7(3)
C16 C17 C19 C20 0.6(5)
C18 C17 C19 C20 -178.7(3)
C17 C19 C20 C14 0.6(5)
C17 C19 C20 P2 -180.0(3)
C15 C14 C20 C19 -0.9(5)
N1 C14 C20 C19 173.3(3)
C15 C14 C20 P2 179.7(3)
N1 C14 C20 P2 -6.1(4)
C24 P2 C20 C19 -24.3(4)
C21 P2 C20 C19 84.7(3)
Sc1 P2 C20 C19 -147.8(3)
C24 P2 C20 C14 155.2(3)
C21 P2 C20 C14 -95.9(3)
Sc1 P2 C20 C14 31.6(3)
C20 P2 C21 C23 51.1(3)
C24 P2 C21 C23 163.2(2)
Sc1 P2 C21 C23 -49.9(3)
C20 P2 C21 C22 -72.3(3)
C24 P2 C21 C22 39.8(3)
Sc1 P2 C21 C22 -173.3(2)
C20 P2 C24 C26 -58.4(3)
C21 P2 C24 C26 -166.7(3)
Sc1 P2 C24 C26 44.4(3)
C20 P2 C24 C25 179.0(3)
C21 P2 C24 C25 70.7(3)
Sc1 P2 C24 C25 -78.2(3)
Sc1 N2 C27 C28 -29.8(6)
Sc1 N2 C27 C35 147.9(3)
N2 C27 C28 C32 175.5(3)
C35 C27 C28 C32 -2.3(5)
N2 C27 C28 C29 -8.1(5)
C35 C27 C28 C29 174.1(3)
C32 C28 C29 C31 -60.7(4)
C27 C28 C29 C31 122.9(4)
C32 C28 C29 C30 63.0(4)
C27 C28 C29 C30 -113.5(4)
C27 C28 C32 C33 0.2(5)
C29 C28 C32 C33 -176.5(3)
C28 C32 C33 C34 1.7(6)
C32 C33 C34 C35 -1.3(5)
C33 C34 C35 C27 -0.8(5)
C33 C34 C35 C36 177.3(3)
N2 C27 C35 C34 -175.2(3)
C28 C27 C35 C34 2.6(5)
N2 C27 C35 C36 6.8(5)
C28 C27 C35 C36 -175.5(3)
C34 C35 C36 C37 18.5(5)
C27 C35 C36 C37 -163.4(3)
C34 C35 C36 C38 -104.8(4)
C27 C35 C36 C38 73.3(4)
Sc1 N3 C39 C40 12.1(9)
Sc1 N3 C39 C47 -165.8(5)
N3 C39 C40 C44 177.5(3)
C47 C39 C40 C44 -4.6(5)
N3 C39 C40 C41 -0.4(5)
C47 C39 C40 C41 177.5(3)
C44 C40 C41 C43 31.9(5)
C39 C40 C41 C43 -150.2(3)
C44 C40 C41 C42 -93.0(4)
C39 C40 C41 C42 84.9(4)
C39 C40 C44 C45 0.3(5)
C41 C40 C44 C45 178.2(3)
C40 C44 C45 C46 2.5(5)
C44 C45 C46 C47 -0.9(5)
C45 C46 C47 C39 -3.4(5)
C45 C46 C47 C48 176.2(3)
N3 C39 C47 C46 -176.1(3)
C40 C39 C47 C46 6.1(5)
N3 C39 C47 C48 4.3(5)
C40 C39 C47 C48 -173.6(3)
C46 C47 C48 C50 -30.1(5)
C39 C47 C48 C50 149.5(3)
C46 C47 C48 C49 96.5(4)
C39 C47 C48 C49 -83.8(4)
